data_4321181
loop_
_publ_author_name
'V. Chandrasekhar'
'S. Kingsley'
'A. Vij'
'K. C. Lam'
'A. L. Rheingold'

_publ_contact_author
; 
     Chandrasekhar. V.
     Department of Chemistry
     IIT, Kanpur 208 016
     India
;
_publ_contact_author_email vc@iitk.ac.in
_publ_contact_author_fax '+91 512 597 436'
_publ_contact_author_phone '+91 512 597 435'
_publ_section_title
;
 Formation of a Tetranuclear Copper (II) Cluster Assembled by
 Metal-Assisted Hydrolysis and Desulfurization of
 Bis(3,5-dimethylpyrazolyl)methylphosphine Sulfide, MeP(S)(3,5-Me2Pz)2#
;
_journal_name_full 'Inorganic Chemistry'
_journal_page_first 3238
_journal_page_last 3242
_journal_paper_doi 10.1021/ic991255k
_journal_volume 39
_journal_year 2000
_chemical_formula_sum 'C20 H32 Cl4 Cu2 N8'
_chemical_formula_weight 653.42
_chemical_melting_point 149
_chemical_name_systematic
; 

 ? 

;
_space_group_IT_number 14
_symmetry_cell_setting monoclinic
_symmetry_space_group_name_Hall '-P 2ybc'
_symmetry_space_group_name_H-M 'P 1 21/c 1'
_atom_sites_solution_hydrogens geom
_atom_sites_solution_primary direct
_atom_sites_solution_secondary difmap
_audit_creation_method SHELXL-97
_cell_angle_alpha 90.00
_cell_angle_beta 106.179(2)
_cell_angle_gamma 90.00
_cell_formula_units_Z 2
_cell_length_a 8.7137(8)
_cell_length_b 13.5493(14)
_cell_length_c 11.8847(12)
_cell_measurement_temperature 173(2)
_cell_measurement_theta_max 25.0
_cell_measurement_theta_min 2.0
_cell_volume 1347.6(2)
_computing_cell_refinement 'Bruker SMART'
_computing_data_collection 'Bruker SMART'
_computing_data_reduction 'Bruker SHELXTL'
_computing_molecular_graphics 'Bruker SHELXTL'
_computing_publication_material 'Bruker SHELXTL'
_computing_structure_refinement 'SHELXL-97 (Sheldrick, 1997)'
_computing_structure_solution 'SHELXS-97 (Sheldrick, 1990)'
_diffrn_ambient_temperature 173(2)
_diffrn_measured_fraction_theta_full 0.963
_diffrn_measured_fraction_theta_max 0.963
_diffrn_measurement_device_type 'CCD area detector'
_diffrn_measurement_method 'phi and omega scans'
_diffrn_radiation_monochromator graphite
_diffrn_radiation_source 'fine-focus sealed tube'
_diffrn_radiation_type MoK\a
_diffrn_radiation_wavelength 0.71073
_diffrn_reflns_av_R_equivalents 0.0238
_diffrn_reflns_av_sigmaI/netI 0.0285
_diffrn_reflns_limit_h_max 10
_diffrn_reflns_limit_h_min -11
_diffrn_reflns_limit_k_max 11
_diffrn_reflns_limit_k_min -17
_diffrn_reflns_limit_l_max 15
_diffrn_reflns_limit_l_min -15
_diffrn_reflns_number 6096
_diffrn_reflns_theta_full 27.50
_diffrn_reflns_theta_max 27.50
_diffrn_reflns_theta_min 2.33
_exptl_absorpt_coefficient_mu 2.000
_exptl_absorpt_correction_T_max 0.6904
_exptl_absorpt_correction_T_min 0.5852
_exptl_absorpt_correction_type empirical
_exptl_absorpt_process_details SADABS
_exptl_crystal_colour Green
_exptl_crystal_density_diffrn 1.610
_exptl_crystal_density_method 'not measured'
_exptl_crystal_description Block
_exptl_crystal_F_000 668
_exptl_crystal_size_max 0.30
_exptl_crystal_size_mid 0.25
_exptl_crystal_size_min 0.20
_refine_diff_density_max 0.763
_refine_diff_density_min -0.583
_refine_diff_density_rms 0.119
_refine_ls_extinction_method none
_refine_ls_goodness_of_fit_ref 1.057
_refine_ls_hydrogen_treatment mixed
_refine_ls_matrix_type full
_refine_ls_number_parameters 162
_refine_ls_number_reflns 2985
_refine_ls_number_restraints 0
_refine_ls_restrained_S_all 1.057
_refine_ls_R_factor_all 0.0543
_refine_ls_R_factor_gt 0.0455
_refine_ls_shift/su_max 0.000
_refine_ls_shift/su_mean 0.000
_refine_ls_structure_factor_coef Fsqd
_refine_ls_weighting_details 'calc w=1/[\s^2^(Fo^2^)+(0.0580P)^2^+5.3350P] where P=(Fo^2^+2Fc^2^)/3'
_refine_ls_weighting_scheme calc
_refine_ls_wR_factor_gt 0.1235
_refine_ls_wR_factor_ref 0.1286
_reflns_number_gt 2559
_reflns_number_total 2985
_reflns_threshold_expression >2sigma(I)
_cod_data_source_file ic991255k_1.cif
_cod_data_source_block For-3
_cod_depositor_comments
;
The following automatic conversions were performed:

'_symmetry_cell_setting' value 'Monoclinic' changed to 'monoclinic'
according to the built-in table from CIF Core dictionary named
'cif_core.dic' version 2.4.1 from
2010-06-29.

'_exptl_absorpt_correction_type' value 'Empirical'
changed to 'empirical' according to the built-in table from CIF Core
dictionary named 'cif_core.dic' version 2.4.1 from 2010-06-29.

Automatic conversion script
Id: cif_fix_values 1646 2011-03-28 12:23:43Z adriana 
;
_cod_original_cell_volume 1347.6(4)
_cod_database_code 4321181

loop_
_symmetry_equiv_pos_as_xyz
'x, y, z'
'-x, y+1/2, -z+1/2'
'-x, -y, -z'
'x, -y-1/2, z-1/2'

loop_
_atom_site_label
_atom_site_type_symbol
_atom_site_fract_x
_atom_site_fract_y
_atom_site_fract_z
_atom_site_U_iso_or_equiv
_atom_site_adp_type
_atom_site_occupancy
_atom_site_symmetry_multiplicity
_atom_site_calc_flag
_atom_site_refinement_flags
_atom_site_disorder_assembly
_atom_site_disorder_group
Cu1 Cu 0.78736(5) 0.01416(4) 0.91574(4) 0.01964(16) Uani 1 1 d . . .
Cl1 Cl 1.06271(11) 0.11525(7) 0.97964(8) 0.0233(2) Uani 1 1 d . . .
Cl2 Cl 0.69092(11) 0.05422(8) 1.07183(8) 0.0229(2) Uani 1 1 d . . .
N1 N 0.8109(4) -0.0451(2) 0.7670(3) 0.0210(7) Uani 1 1 d . . .
N2 N 0.9576(4) -0.0598(3) 0.7504(3) 0.0228(7) Uani 1 1 d . . .
N3 N 0.6411(4) 0.1169(3) 0.8187(3) 0.0219(7) Uani 1 1 d . . .
N4 N 0.4867(4) 0.1216(3) 0.8239(3) 0.0225(7) Uani 1 1 d . . .
H4 H 0.456(6) 0.087(4) 0.877(5) 0.036(14) Uiso 1 1 d . . .
C1 C 0.7053(5) -0.0726(3) 0.6652(3) 0.0215(8) Uani 1 1 d . . .
C2 C 0.7881(5) -0.1028(3) 0.5859(3) 0.0248(8) Uani 1 1 d . . .
H2A H 0.7428 -0.1255 0.5081 0.030 Uiso 1 1 calc R . .
C3 C 0.9495(5) -0.0931(3) 0.6434(3) 0.0236(8) Uani 1 1 d . . .
C4 C 0.5274(5) -0.0696(3) 0.6484(4) 0.0275(9) Uani 1 1 d . . .
H4A H 0.5058 -0.0447 0.7199 0.041 Uiso 1 1 calc R . .
H4B H 0.4832 -0.1362 0.6317 0.041 Uiso 1 1 calc R . .
H4C H 0.4775 -0.0259 0.5827 0.041 Uiso 1 1 calc R . .
C5 C 1.0950(5) -0.1149(4) 0.6042(4) 0.0305(9) Uani 1 1 d . . .
H5A H 1.1910 -0.1001 0.6680 0.046 Uiso 1 1 calc R . .
H5B H 1.0940 -0.0740 0.5359 0.046 Uiso 1 1 calc R . .
H5C H 1.0953 -0.1848 0.5831 0.046 Uiso 1 1 calc R . .
C6 C 0.6468(5) 0.1730(3) 0.7265(3) 0.0205(8) Uani 1 1 d . . .
C7 C 0.4955(5) 0.2135(3) 0.6743(3) 0.0219(8) Uani 1 1 d . . .
H7A H 0.4675 0.2566 0.6087 0.026 Uiso 1 1 calc R . .
C8 C 0.3948(5) 0.1783(3) 0.7373(3) 0.0216(8) Uani 1 1 d . . .
C9 C 0.7951(5) 0.1829(3) 0.6880(4) 0.0276(9) Uani 1 1 d . . .
H9A H 0.8823 0.1467 0.7421 0.041 Uiso 1 1 calc R . .
H9B H 0.8240 0.2528 0.6878 0.041 Uiso 1 1 calc R . .
H9C H 0.7763 0.1559 0.6089 0.041 Uiso 1 1 calc R . .
C10 C 0.2191(5) 0.1894(3) 0.7220(4) 0.0277(9) Uani 1 1 d . . .
H10A H 0.1895 0.1534 0.7844 0.042 Uiso 1 1 calc R . .
H10B H 0.1597 0.1626 0.6457 0.042 Uiso 1 1 calc R . .
H10C H 0.1932 0.2595 0.7259 0.042 Uiso 1 1 calc R . .
H2 H 1.041(7) -0.045(4) 0.805(5) 0.035(14) Uiso 1 1 d . . .

loop_
_atom_site_aniso_label
_atom_site_aniso_U_11
_atom_site_aniso_U_22
_atom_site_aniso_U_33
_atom_site_aniso_U_23
_atom_site_aniso_U_13
_atom_site_aniso_U_12
Cu1 0.0199(2) 0.0215(3) 0.0156(2) 0.00094(18) 0.00189(17) 0.00236(19)
Cl1 0.0250(5) 0.0211(5) 0.0208(4) 0.0021(3) 0.0015(4) 0.0010(4)
Cl2 0.0192(4) 0.0302(5) 0.0179(4) -0.0006(4) 0.0029(3) -0.0007(4)
N1 0.0195(15) 0.0221(16) 0.0194(15) -0.0003(13) 0.0018(13) 0.0016(13)
N2 0.0194(16) 0.0276(18) 0.0195(16) -0.0010(13) 0.0020(13) 0.0038(14)
N3 0.0212(16) 0.0229(17) 0.0213(16) 0.0017(13) 0.0055(13) 0.0021(13)
N4 0.0216(16) 0.0248(18) 0.0207(16) 0.0062(13) 0.0052(13) 0.0053(14)
C1 0.0219(18) 0.0204(19) 0.0190(18) 0.0009(15) 0.0006(15) 0.0000(15)
C2 0.025(2) 0.030(2) 0.0166(17) -0.0033(16) 0.0013(15) -0.0017(17)
C3 0.025(2) 0.025(2) 0.0195(18) 0.0016(15) 0.0041(15) 0.0018(16)
C4 0.0184(18) 0.033(2) 0.028(2) -0.0016(17) 0.0005(16) -0.0019(17)
C5 0.030(2) 0.037(2) 0.027(2) -0.0015(18) 0.0126(18) -0.0016(19)
C6 0.0231(19) 0.0196(19) 0.0183(17) 0.0000(14) 0.0051(15) -0.0008(15)
C7 0.0225(19) 0.0204(19) 0.0208(18) 0.0029(15) 0.0029(15) 0.0001(15)
C8 0.0246(19) 0.0200(19) 0.0186(18) -0.0005(15) 0.0033(15) 0.0024(16)
C9 0.029(2) 0.029(2) 0.026(2) 0.0036(17) 0.0092(17) -0.0008(18)
C10 0.023(2) 0.029(2) 0.029(2) 0.0008(17) 0.0048(17) 0.0013(17)

loop_
_atom_type_symbol
_atom_type_description
_atom_type_scat_dispersion_real
_atom_type_scat_dispersion_imag
_atom_type_scat_source
C C 0.0033 0.0016 'International Tables Vol C Tables 4.2.6.8 and 6.1.1.4'
H H 0.0000 0.0000 'International Tables Vol C Tables 4.2.6.8 and 6.1.1.4'
N N 0.0061 0.0033 'International Tables Vol C Tables 4.2.6.8 and 6.1.1.4'
Cl Cl 0.1484 0.1585 'International Tables Vol C Tables 4.2.6.8 and 6.1.1.4'
Cu Cu 0.3201 1.2651 'International Tables Vol C Tables 4.2.6.8 and 6.1.1.4'

loop_
_geom_angle_atom_site_label_1
_geom_angle_atom_site_label_2
_geom_angle_atom_site_label_3
_geom_angle
_geom_angle_site_symmetry_1
_geom_angle_site_symmetry_3
_geom_angle_publ_flag
N1 Cu1 N3 88.61(14) . . ?
N1 Cu1 Cl2 162.68(10) . . ?
N3 Cu1 Cl2 89.06(10) . . ?
N1 Cu1 Cl1 89.39(10) . 3_757 ?
N3 Cu1 Cl1 174.58(10) . 3_757 ?
Cl2 Cu1 Cl1 91.36(4) . 3_757 ?
N1 Cu1 Cl1 98.68(10) . . ?
N3 Cu1 Cl1 100.51(10) . . ?
Cl2 Cu1 Cl1 98.62(4) . . ?
Cl1 Cu1 Cl1 84.77(4) 3_757 . ?
Cu1 Cl1 Cu1 95.23(4) 3_757 . ?
C1 N1 N2 105.2(3) . . ?
C1 N1 Cu1 133.5(3) . . ?
N2 N1 Cu1 121.2(2) . . ?
C3 N2 N1 112.7(3) . . ?
C6 N3 N4 105.7(3) . . ?
C6 N3 Cu1 133.9(3) . . ?
N4 N3 Cu1 118.7(3) . . ?
C8 N4 N3 112.0(3) . . ?
N1 C1 C2 109.5(3) . . ?
N1 C1 C4 122.0(4) . . ?
C2 C1 C4 128.5(4) . . ?
C3 C2 C1 106.4(3) . . ?
N2 C3 C2 106.2(4) . . ?
N2 C3 C5 122.6(4) . . ?
C2 C3 C5 131.1(4) . . ?
N3 C6 C7 109.7(3) . . ?
N3 C6 C9 122.2(4) . . ?
C7 C6 C9 128.1(4) . . ?
C8 C7 C6 106.5(3) . . ?
N4 C8 C7 106.1(4) . . ?
N4 C8 C10 121.2(4) . . ?
C7 C8 C10 132.7(4) . . ?

loop_
_geom_bond_atom_site_label_1
_geom_bond_atom_site_label_2
_geom_bond_distance
_geom_bond_site_symmetry_2
_geom_bond_publ_flag
Cu1 N1 2.003(3) . ?
Cu1 N3 2.018(3) . ?
Cu1 Cl2 2.3045(10) . ?
Cu1 Cl1 2.3285(10) 3_757 ?
Cu1 Cl1 2.6822(11) . ?
Cl1 Cu1 2.3285(10) 3_757 ?
N1 C1 1.352(5) . ?
N1 N2 1.362(5) . ?
N2 C3 1.332(5) . ?
N3 C6 1.346(5) . ?
N3 N4 1.365(5) . ?
N4 C8 1.352(5) . ?
C1 C2 1.398(6) . ?
C1 C4 1.508(6) . ?
C2 C3 1.388(6) . ?
C3 C5 1.497(6) . ?
C6 C7 1.403(5) . ?
C6 C9 1.492(6) . ?
C7 C8 1.387(6) . ?
C8 C10 1.498(6) . ?

loop_
_geom_hbond_atom_site_label_D
_geom_hbond_atom_site_label_H
_geom_hbond_atom_site_label_A
_geom_hbond_distance_DH
_geom_hbond_distance_HA
_geom_hbond_distance_DA
_geom_hbond_angle_DHA
_geom_hbond_site_symmetry_A
N4 H4 Cl2 0.89(6) 2.67(5) 3.125(3) 113(4) .
N4 H4 Cl2 0.89(6) 2.47(6) 3.268(4) 150(5) 3_657
N2 H2 Cl1 0.86(6) 2.97(5) 3.535(4) 125(4) .
N2 H2 Cl1 0.86(6) 3.09(5) 3.348(4) 100(4) 3_757
